data_7115319
loop_
_publ_author_name
'Xavier Sanz'
'Christopher M. Vogels'
'Andreas Decken'
'Carles Bo'
'Stephen A. Westcott'
'Elena Fernandez'

_publ_section_title
;
 Face to face activation of a phenylselenium borane with
 alpha,beta-unsaturated carbonyl substrates: facile synthesis of C-Se
 bonds
;
_journal_name_full Chem.Commun.
_journal_page_first 8420
_journal_paper_doi 10.1039/C4cc02098G
_journal_volume 50
_journal_year 2014
_chemical_formula_moiety 'C12 H17 B O2 Se'
_chemical_formula_sum 'C12 H17 B O2 Se'
_chemical_formula_weight 283.03
_space_group_IT_number 61
_symmetry_cell_setting orthorhombic
_symmetry_Int_Tables_number 61
_symmetry_space_group_name_Hall '-P 2ac 2ab'
_symmetry_space_group_name_H-M 'P b c a'
_atom_sites_solution_hydrogens geom
_atom_sites_solution_primary direct
_atom_sites_solution_secondary difmap
_audit_creation_method SHELXL-97
_cell_angle_alpha 90.00
_cell_angle_beta 90.00
_cell_angle_gamma 90.00
_cell_formula_units_Z 8
_cell_length_a 12.6814(12)
_cell_length_b 13.1877(13)
_cell_length_c 16.1788(16)
_cell_measurement_reflns_used 5892
_cell_measurement_temperature 213(1)
_cell_measurement_theta_max 26.9975
_cell_measurement_theta_min 2.558
_cell_volume 2705.7(5)
_computing_cell_refinement 'Bruker SMART'
_computing_data_collection 'Bruker SMART'
_computing_data_reduction 'Bruker SAINT'
_computing_molecular_graphics 'Bruker SHELXTL (Sheldrick, 2008)'
_computing_publication_material 'Bruker SHELXTL (Sheldrick, 2008)'
_computing_structure_refinement 'SHELXL-97 (Sheldrick, 2008)'
_computing_structure_solution 'SHELXS-97 (Sheldrick, 2008)'
_diffrn_ambient_temperature 213(1)
_diffrn_measured_fraction_theta_full 1.000
_diffrn_measured_fraction_theta_max 0.990
_diffrn_measurement_device_type 'Bruker AXS SMART1000/P4'
_diffrn_measurement_method '\f and \w scans'
_diffrn_radiation_monochromator graphite
_diffrn_radiation_probe x-ray
_diffrn_radiation_type MoK\a
_diffrn_radiation_wavelength 0.71073
_diffrn_reflns_av_R_equivalents 0.0404
_diffrn_reflns_av_sigmaI/netI 0.0304
_diffrn_reflns_limit_h_max 16
_diffrn_reflns_limit_h_min -16
_diffrn_reflns_limit_k_max 17
_diffrn_reflns_limit_k_min -17
_diffrn_reflns_limit_l_max 20
_diffrn_reflns_limit_l_min -20
_diffrn_reflns_number 17722
_diffrn_reflns_theta_full 25.00
_diffrn_reflns_theta_max 27.50
_diffrn_reflns_theta_min 2.52
_diffrn_source 'fine-focus sealed tube'
_diffrn_source_type K760
_diffrn_standards_decay_% 0
_diffrn_standards_interval_count 0
_diffrn_standards_interval_time 0
_diffrn_standards_number 0
_exptl_absorpt_coefficient_mu 2.759
_exptl_absorpt_correction_T_max 0.6824
_exptl_absorpt_correction_T_min 0.4916
_exptl_absorpt_correction_type multi-scan
_exptl_absorpt_process_details 'SADABS (Sheldrick, 2008)'
_exptl_crystal_colour Colourless
_exptl_crystal_density_diffrn 1.390
_exptl_crystal_density_method 'not measured'
_exptl_crystal_description Irregular
_exptl_crystal_F_000 1152
_exptl_crystal_recrystallization_method Et2O
_exptl_crystal_size_max 0.30
_exptl_crystal_size_mid 0.25
_exptl_crystal_size_min 0.15
_refine_diff_density_max 0.673
_refine_diff_density_min -0.509
_refine_diff_density_rms 0.058
_refine_ls_extinction_method none
_refine_ls_goodness_of_fit_ref 1.027
_refine_ls_hydrogen_treatment constr
_refine_ls_matrix_type full
_refine_ls_number_parameters 149
_refine_ls_number_reflns 3075
_refine_ls_number_restraints 0
_refine_ls_restrained_S_all 1.027
_refine_ls_R_factor_all 0.0630
_refine_ls_R_factor_gt 0.0331
_refine_ls_shift/su_max 0.000
_refine_ls_shift/su_mean 0.000
_refine_ls_structure_factor_coef Fsqd
_refine_ls_weighting_details 'calc w=1/[\s^2^(Fo^2^)+(0.0316P)^2^+1.8528P] where P=(Fo^2^+2Fc^2^)/3'
_refine_ls_weighting_scheme calc
_refine_ls_wR_factor_gt 0.0712
_refine_ls_wR_factor_ref 0.0840
_reflns_number_gt 2104
_reflns_number_total 3075
_reflns_threshold_expression 'I > 2\s(I)'
_cod_data_source_file c4cc02098g2.cif
_cod_data_source_block sw100891
_cod_database_code 7115319

loop_
_symmetry_equiv_pos_as_xyz
'x, y, z'
'-x+1/2, -y, z+1/2'
'-x, y+1/2, -z+1/2'
'x+1/2, -y+1/2, -z'
'-x, -y, -z'
'x-1/2, y, -z-1/2'
'x, -y-1/2, z-1/2'
'-x-1/2, y-1/2, z'

loop_
_atom_site_label
_atom_site_type_symbol
_atom_site_fract_x
_atom_site_fract_y
_atom_site_fract_z
_atom_site_U_iso_or_equiv
_atom_site_adp_type
_atom_site_occupancy
_atom_site_symmetry_multiplicity
_atom_site_calc_flag
_atom_site_refinement_flags
Se1 Se 0.45254(2) 0.20705(2) 0.472741(18) 0.05035(12) Uani 1 1 d .
B1 B 0.5228(2) 0.1690(2) 0.37010(18) 0.0378(7) Uani 1 1 d .
O1 O 0.49461(15) 0.09318(14) 0.31868(10) 0.0450(4) Uani 1 1 d .
O2 O 0.60716(15) 0.22360(14) 0.34569(12) 0.0517(5) Uani 1 1 d .
C1 C 0.3413(2) 0.10875(19) 0.48319(14) 0.0389(6) Uani 1 1 d .
C2 C 0.3494(2) 0.00920(19) 0.45660(16) 0.0484(7) Uani 1 1 d .
H2 H 0.4109 -0.0133 0.4298 0.058 Uiso 1 1 calc R
C3 C 0.2667(3) -0.0567(2) 0.46980(17) 0.0539(8) Uani 1 1 d .
H3 H 0.2719 -0.1240 0.4511 0.065 Uiso 1 1 calc R
C4 C 0.1770(2) -0.0255(2) 0.50988(17) 0.0498(7) Uani 1 1 d .
H4 H 0.1210 -0.0710 0.5185 0.060 Uiso 1 1 calc R
C5 C 0.1698(2) 0.0735(2) 0.53751(17) 0.0480(7) Uani 1 1 d .
H5 H 0.1091 0.0952 0.5657 0.058 Uiso 1 1 calc R
C6 C 0.2513(2) 0.14035(19) 0.52379(15) 0.0424(6) Uani 1 1 d .
H6 H 0.2457 0.2078 0.5421 0.051 Uiso 1 1 calc R
C7 C 0.5797(2) 0.0858(2) 0.25674(16) 0.0441(6) Uani 1 1 d .
C8 C 0.6320(2) 0.1918(2) 0.26121(17) 0.0460(7) Uani 1 1 d .
C9 C 0.5295(3) 0.0606(3) 0.17485(19) 0.0817(12) Uani 1 1 d .
H9A H 0.4961 -0.0055 0.1782 0.123 Uiso 1 1 calc R
H9B H 0.5831 0.0596 0.1321 0.123 Uiso 1 1 calc R
H9C H 0.4768 0.1114 0.1616 0.123 Uiso 1 1 calc R
C10 C 0.6503(3) 0.0005(2) 0.2857(2) 0.0748(10) Uani 1 1 d .
H10A H 0.6828 0.0191 0.3379 0.112 Uiso 1 1 calc R
H10B H 0.7048 -0.0117 0.2448 0.112 Uiso 1 1 calc R
H10C H 0.6087 -0.0605 0.2931 0.112 Uiso 1 1 calc R
C11 C 0.5796(3) 0.2696(3) 0.2049(2) 0.0853(12) Uani 1 1 d .
H11A H 0.5038 0.2674 0.2128 0.128 Uiso 1 1 calc R
H11B H 0.5961 0.2540 0.1478 0.128 Uiso 1 1 calc R
H11C H 0.6055 0.3368 0.2183 0.128 Uiso 1 1 calc R
C12 C 0.7500(3) 0.1929(3) 0.2506(3) 0.0821(12) Uani 1 1 d .
H12A H 0.7752 0.2623 0.2517 0.123 Uiso 1 1 calc R
H12B H 0.7683 0.1620 0.1982 0.123 Uiso 1 1 calc R
H12C H 0.7826 0.1550 0.2953 0.123 Uiso 1 1 calc R

loop_
_atom_site_aniso_label
_atom_site_aniso_U_11
_atom_site_aniso_U_22
_atom_site_aniso_U_33
_atom_site_aniso_U_23
_atom_site_aniso_U_13
_atom_site_aniso_U_12
Se1 0.0578(2) 0.04514(17) 0.04816(18) -0.01483(12) 0.01457(14) -0.00469(14)
B1 0.0370(17) 0.0416(15) 0.0349(15) -0.0016(12) -0.0012(13) 0.0032(13)
O1 0.0468(10) 0.0531(11) 0.0350(10) -0.0077(8) 0.0045(9) -0.0097(9)
O2 0.0479(11) 0.0542(12) 0.0531(12) -0.0165(9) 0.0104(10) -0.0127(9)
C1 0.0480(15) 0.0393(13) 0.0294(13) 0.0024(10) 0.0061(12) 0.0043(12)
C2 0.0605(18) 0.0386(14) 0.0460(16) -0.0020(11) 0.0183(14) 0.0071(14)
C3 0.078(2) 0.0369(15) 0.0464(16) -0.0004(12) 0.0141(16) -0.0020(15)
C4 0.0554(18) 0.0510(17) 0.0432(16) 0.0071(13) 0.0030(14) -0.0058(14)
C5 0.0470(16) 0.0517(16) 0.0454(16) 0.0051(13) 0.0082(13) 0.0080(14)
C6 0.0528(15) 0.0363(13) 0.0381(14) 0.0018(11) 0.0072(13) 0.0078(12)
C7 0.0428(15) 0.0553(16) 0.0343(13) -0.0087(12) 0.0007(12) -0.0004(13)
C8 0.0430(15) 0.0537(17) 0.0413(15) -0.0021(12) 0.0092(13) -0.0009(13)
C9 0.082(3) 0.122(3) 0.0409(17) -0.0239(19) 0.0051(18) -0.026(2)
C10 0.088(3) 0.057(2) 0.079(2) -0.0034(18) 0.012(2) 0.018(2)
C11 0.097(3) 0.079(3) 0.080(3) 0.032(2) 0.013(2) 0.008(2)
C12 0.0463(18) 0.099(3) 0.101(3) -0.022(2) 0.0248(19) -0.016(2)

loop_
_atom_type_symbol
_atom_type_description
_atom_type_scat_dispersion_real
_atom_type_scat_dispersion_imag
_atom_type_scat_source
C C 0.0033 0.0016 'International Tables Vol C Tables 4.2.6.8 and 6.1.1.4'
H H 0.0000 0.0000 'International Tables Vol C Tables 4.2.6.8 and 6.1.1.4'
B B 0.0013 0.0007 'International Tables Vol C Tables 4.2.6.8 and 6.1.1.4'
O O 0.0106 0.0060 'International Tables Vol C Tables 4.2.6.8 and 6.1.1.4'
Se Se -0.0929 2.2259 'International Tables Vol C Tables 4.2.6.8 and 6.1.1.4'

loop_
_geom_angle_atom_site_label_1
_geom_angle_atom_site_label_2
_geom_angle_atom_site_label_3
_geom_angle
C1 Se1 B1 103.69(12)
O2 B1 O1 115.2(2)
O2 B1 Se1 118.3(2)
O1 B1 Se1 126.5(2)
B1 O1 C7 105.9(2)
B1 O2 C8 106.9(2)
C6 C1 C2 119.7(3)
C6 C1 Se1 116.40(19)
C2 C1 Se1 123.8(2)
C3 C2 C1 119.5(3)
C3 C2 H2 120.3
C1 C2 H2 120.3
C4 C3 C2 121.0(3)
C4 C3 H3 119.5
C2 C3 H3 119.5
C3 C4 C5 119.3(3)
C3 C4 H4 120.4
C5 C4 H4 120.4
C6 C5 C4 120.2(3)
C6 C5 H5 119.9
C4 C5 H5 119.9
C5 C6 C1 120.3(2)
C5 C6 H6 119.9
C1 C6 H6 119.9
O1 C7 C9 107.6(2)
O1 C7 C10 105.8(2)
C9 C7 C10 111.1(3)
O1 C7 C8 102.79(19)
C9 C7 C8 114.9(3)
C10 C7 C8 113.8(2)
O2 C8 C12 108.5(3)
O2 C8 C11 105.7(2)
C12 C8 C11 111.0(3)
O2 C8 C7 102.1(2)
C12 C8 C7 115.3(3)
C11 C8 C7 113.1(3)
C7 C9 H9A 109.5
C7 C9 H9B 109.5
H9A C9 H9B 109.5
C7 C9 H9C 109.5
H9A C9 H9C 109.5
H9B C9 H9C 109.5
C7 C10 H10A 109.5
C7 C10 H10B 109.5
H10A C10 H10B 109.5
C7 C10 H10C 109.5
H10A C10 H10C 109.5
H10B C10 H10C 109.5
C8 C11 H11A 109.5
C8 C11 H11B 109.5
H11A C11 H11B 109.5
C8 C11 H11C 109.5
H11A C11 H11C 109.5
H11B C11 H11C 109.5
C8 C12 H12A 109.5
C8 C12 H12B 109.5
H12A C12 H12B 109.5
C8 C12 H12C 109.5
H12A C12 H12C 109.5
H12B C12 H12C 109.5

loop_
_geom_bond_atom_site_label_1
_geom_bond_atom_site_label_2
_geom_bond_distance
Se1 C1 1.923(3)
Se1 B1 1.950(3)
B1 O2 1.349(4)
B1 O1 1.349(3)
O1 C7 1.476(3)
O2 C8 1.464(3)
C1 C6 1.381(4)
C1 C2 1.385(3)
C2 C3 1.379(4)
C2 H2 0.9400
C3 C4 1.373(4)
C3 H3 0.9400
C4 C5 1.383(4)
C4 H4 0.9400
C5 C6 1.376(4)
C5 H5 0.9400
C6 H6 0.9400
C7 C9 1.507(4)
C7 C10 1.512(4)
C7 C8 1.549(4)
C8 C12 1.507(4)
C8 C11 1.524(4)
C9 H9A 0.9700
C9 H9B 0.9700
C9 H9C 0.9700
C10 H10A 0.9700
C10 H10B 0.9700
C10 H10C 0.9700
C11 H11A 0.9700
C11 H11B 0.9700
C11 H11C 0.9700
C12 H12A 0.9700
C12 H12B 0.9700
C12 H12C 0.9700
